data_7037092
loop_
_publ_author_name
'Yang, Jin-Xia'
'Zhai, Ji-Quan'
'Zhang, Xin'
'Qin, Ye-Yan'
'Yao, Yuan-Gen'

_publ_section_title
;
 Tuning different kinds of entangled metal-organic frameworks by modifying
 the spacer group of aliphatic dicarboxylate ligands and the reactant
 ratio.
;
_journal_issue 2
_journal_name_full 'Dalton transactions (Cambridge, England : 2003)'
_journal_page_first 711
_journal_page_last 723
_journal_paper_doi 10.1039/c5dt03731j
_journal_volume 45
_journal_year 2015
_chemical_formula_moiety 'C32 H38 Cd2 N5 O11, 6(O)'
_chemical_formula_sum 'C32 H38 Cd2 N5 O17'
_chemical_formula_weight 989.49
_chemical_name_systematic
; 
 ? 
;
_space_group_IT_number 14
_symmetry_cell_setting monoclinic
_symmetry_space_group_name_Hall '-P 2yn'
_symmetry_space_group_name_H-M 'P 1 21/n 1'
_atom_sites_solution_hydrogens geom
_atom_sites_solution_primary direct
_atom_sites_solution_secondary difmap
_audit_creation_method SHELXL-97
_audit_update_record
;
2015-04-28 deposited with the CCDC.
2015-11-04 downloaded from the CCDC.
;
_cell_angle_alpha 90.00
_cell_angle_beta 93.302(2)
_cell_angle_gamma 90.00
_cell_formula_units_Z 4
_cell_length_a 13.4668(4)
_cell_length_b 14.3053(3)
_cell_length_c 21.8218(5)
_cell_measurement_reflns_used 5438
_cell_measurement_temperature 293(2)
_cell_measurement_theta_max 28.1010
_cell_measurement_theta_min 2.8480
_cell_volume 4196.92(18)
_computing_cell_refinement 'Bruker FRAMBO'
_computing_data_collection 'Bruker FRAMBO'
_computing_data_reduction 'Bruker SAINT'
_computing_molecular_graphics 'Bruker SHELXTL'
_computing_publication_material 'Bruker SHELXTL'
_computing_structure_refinement 'SHELXL-97 (Sheldrick, 1997)'
_computing_structure_solution 'SHELXS-97 (Sheldrick, 1990)'
_diffrn_ambient_temperature 293(2)
_diffrn_measured_fraction_theta_full 0.999
_diffrn_measured_fraction_theta_max 0.999
_diffrn_measurement_device_type 'multiwire proportional'
_diffrn_measurement_method 'phi and omega scans'
_diffrn_radiation_monochromator graphite
_diffrn_radiation_source 'fine-focus sealed tube'
_diffrn_radiation_type MoK\a
_diffrn_radiation_wavelength 0.71073
_diffrn_reflns_av_R_equivalents 0.0257
_diffrn_reflns_av_sigmaI/netI 0.0404
_diffrn_reflns_limit_h_max 16
_diffrn_reflns_limit_h_min -14
_diffrn_reflns_limit_k_max 16
_diffrn_reflns_limit_k_min -17
_diffrn_reflns_limit_l_max 25
_diffrn_reflns_limit_l_min -25
_diffrn_reflns_number 16188
_diffrn_reflns_theta_full 25.00
_diffrn_reflns_theta_max 25.00
_diffrn_reflns_theta_min 2.35
_diffrn_standards_decay_% none
_diffrn_standards_interval_count 0
_diffrn_standards_interval_time none
_diffrn_standards_number none
_exptl_absorpt_coefficient_mu 1.087
_exptl_absorpt_correction_T_max 1.00000
_exptl_absorpt_correction_T_min 0.76832
_exptl_absorpt_correction_type multi-scan
_exptl_absorpt_process_details crystalclear
_exptl_crystal_colour colorless
_exptl_crystal_density_diffrn 1.566
_exptl_crystal_density_method 'not measured'
_exptl_crystal_description prism
_exptl_crystal_F_000 1988.0
_exptl_crystal_size_max 0.3
_exptl_crystal_size_mid 0.2
_exptl_crystal_size_min 0.2
_refine_diff_density_max 2.220
_refine_diff_density_min -1.577
_refine_diff_density_rms 0.131
_refine_ls_extinction_method none
_refine_ls_goodness_of_fit_ref 1.007
_refine_ls_hydrogen_treatment mixed
_refine_ls_matrix_type full
_refine_ls_number_parameters 505
_refine_ls_number_reflns 7371
_refine_ls_number_restraints 176
_refine_ls_restrained_S_all 1.077
_refine_ls_R_factor_all 0.0761
_refine_ls_R_factor_gt 0.0591
_refine_ls_shift/su_max 0.005
_refine_ls_shift/su_mean 0.000
_refine_ls_structure_factor_coef Fsqd
_refine_ls_weighting_details 'calc w=1/[\s^2^(Fo^2^)+(0.1072P)^2^+17.7949P] where P=(Fo^2^+2Fc^2^)/3'
_refine_ls_weighting_scheme calc
_refine_ls_wR_factor_gt 0.1731
_refine_ls_wR_factor_ref 0.1888
_reflns_number_gt 5770
_reflns_number_total 7371
_reflns_threshold_expression >2sigma(I)
_cod_data_source_file c5dt03731j2.cif
_cod_data_source_block Compound-3
_cod_depositor_comments
;
The following automatic conversions were performed:

'_symmetry_cell_setting' value 'Monoclinic' changed to 'monoclinic'
according to
/usr/data/users/saulius/crontab/automatic-downloads/rss-feeds/RSC/lib/dictionaries/cif_core.dic
dictionary named 'cif_core.dic' version 2.4.2 from 2011-04-26.

Automatic conversion script
Id: cif_fix_values 3271 2015-04-21 07:52:19Z andrius 

 Adding full bibliography for 7037090--7037095.cif.
;
_cod_original_sg_symbol_H-M P2(1)/n
_cod_database_code 7037092

loop_
_symmetry_equiv_pos_as_xyz
'x, y, z'
'-x+1/2, y+1/2, -z+1/2'
'-x, -y, -z'
'x-1/2, -y-1/2, z-1/2'

loop_
_atom_site_label
_atom_site_type_symbol
_atom_site_fract_x
_atom_site_fract_y
_atom_site_fract_z
_atom_site_U_iso_or_equiv
_atom_site_adp_type
_atom_site_occupancy
_atom_site_symmetry_multiplicity
_atom_site_calc_flag
_atom_site_refinement_flags
Cd1 Cd 0.08603(4) 0.14951(4) 0.06780(2) 0.03621(19) Uani 1 1 d .
Cd2 Cd -0.09082(5) -0.12967(4) 0.30443(2) 0.0428(2) Uani 1 1 d U
C1 C -0.0978(5) 0.0853(5) 0.0960(3) 0.0367(16) Uani 1 1 d .
C2 C -0.2020(5) 0.0589(5) 0.1085(3) 0.0393(16) Uani 1 1 d .
H2A H -0.2439 0.0693 0.0715 0.047 Uiso 1 1 calc R
H2B H -0.2251 0.1004 0.1399 0.047 Uiso 1 1 calc R
C3 C -0.2159(5) -0.0411(5) 0.1291(3) 0.0381(16) Uani 1 1 d .
H3A H -0.2866 -0.0537 0.1298 0.046 Uiso 1 1 calc R
H3B H -0.1890 -0.0825 0.0990 0.046 Uiso 1 1 calc R
C4 C -0.1675(5) -0.0642(5) 0.1917(3) 0.0393(16) Uani 1 1 d .
C5 C -0.0372(13) -0.0552(9) 0.4217(5) 0.109(2) Uani 1 1 d DU
C6 C -0.0454(7) -0.0015(9) 0.4801(5) 0.113(2) Uani 1 1 d DU
H6A H -0.0651 0.0621 0.4699 0.136 Uiso 1 1 calc R
H6B H -0.0979 -0.0291 0.5028 0.136 Uiso 1 1 calc R
C7 C 0.1609(6) 0.3621(5) 0.0334(4) 0.0468(19) Uani 1 1 d .
H7A H 0.2098 0.3301 0.0134 0.056 Uiso 1 1 calc R
C8 C 0.1598(6) 0.4591(6) 0.0316(3) 0.0490(19) Uani 1 1 d .
H8A H 0.2063 0.4909 0.0096 0.059 Uiso 1 1 calc R
C9 C 0.0901(6) 0.5083(5) 0.0621(3) 0.0420(18) Uani 1 1 d .
C10 C 0.0220(6) 0.4569(6) 0.0923(3) 0.0462(18) Uani 1 1 d .
H10A H -0.0271 0.4872 0.1130 0.055 Uiso 1 1 calc R
C11 C 0.0259(6) 0.3610(5) 0.0921(4) 0.0468(19) Uani 1 1 d .
H11A H -0.0208 0.3280 0.1132 0.056 Uiso 1 1 calc R
C12 C 0.2511(6) 0.6566(5) 0.3166(4) 0.0469(19) Uani 1 1 d .
H12A H 0.2080 0.6657 0.3479 0.056 Uiso 1 1 calc R
C13 C 0.2120(6) 0.6551(6) 0.2580(4) 0.0474(19) Uani 1 1 d .
H13A H 0.1440 0.6640 0.2502 0.057 Uiso 1 1 calc R
C14 C 0.2719(6) 0.6405(5) 0.2095(4) 0.0434(18) Uani 1 1 d .
C15 C 0.3724(6) 0.6293(6) 0.2258(4) 0.050(2) Uani 1 1 d .
H15A H 0.4169 0.6191 0.1954 0.060 Uiso 1 1 calc R
C16 C 0.4063(6) 0.6332(6) 0.2854(4) 0.050(2) Uani 1 1 d .
H16A H 0.4744 0.6268 0.2942 0.060 Uiso 1 1 calc R
C17 C 0.0891(7) 0.6126(6) 0.0651(4) 0.053(2) Uani 1 1 d .
H17A H 0.0221 0.6350 0.0553 0.064 Uiso 1 1 calc R
H17B H 0.1320 0.6377 0.0349 0.064 Uiso 1 1 calc R
C18 C 0.1248(7) 0.6480(6) 0.1295(4) 0.054(2) Uani 1 1 d .
H18A H 0.1110 0.7144 0.1322 0.065 Uiso 1 1 calc R
H18B H 0.0874 0.6164 0.1600 0.065 Uiso 1 1 calc R
C19 C 0.2339(7) 0.6319(6) 0.1439(4) 0.052(2) Uani 1 1 d .
H19A H 0.2499 0.5697 0.1298 0.062 Uiso 1 1 calc R
H19B H 0.2704 0.6759 0.1199 0.062 Uiso 1 1 calc R
C20 C 0.3432(5) -0.6172(6) 0.1920(4) 0.0686(17) Uani 1 1 d DU
H20A H 0.3474 -0.6229 0.1497 0.082 Uiso 1 1 calc R
C21 C 0.2515(6) -0.6088(7) 0.2144(4) 0.0787(18) Uani 1 1 d DU
H21A H 0.1960 -0.6088 0.1869 0.094 Uiso 1 1 calc R
C22 C 0.2381(5) -0.6006(7) 0.2747(4) 0.0834(17) Uani 1 1 d DU
C23 C 0.3231(4) -0.6023(7) 0.3109(4) 0.0715(17) Uani 1 1 d DU
H23A H 0.3191 -0.5981 0.3532 0.086 Uiso 1 1 calc R
C24 C 0.4131(6) -0.6100(6) 0.2877(3) 0.0607(16) Uani 1 1 d DU
H24A H 0.4685 -0.6101 0.3152 0.073 Uiso 1 1 calc R
C25 C -0.1006(5) -0.3473(6) 0.2665(4) 0.0529(15) Uani 1 1 d DU
H25A H -0.1281 -0.3199 0.2309 0.064 Uiso 1 1 calc R
C26 C -0.0891(5) -0.4452(6) 0.2683(4) 0.0578(15) Uani 1 1 d DU
H26A H -0.1089 -0.4810 0.2343 0.069 Uiso 1 1 calc R
C27 C -0.0495(6) -0.4867(6) 0.3193(5) 0.0588(14) Uani 1 1 d DU
C28 C -0.0217(5) -0.4298(6) 0.3681(4) 0.0576(15) Uani 1 1 d DU
H28A H 0.0061 -0.4556 0.4042 0.069 Uiso 1 1 calc R
C29 C -0.0349(5) -0.3355(6) 0.3634(4) 0.0505(14) Uani 1 1 d DU
H29A H -0.0155 -0.2988 0.3971 0.061 Uiso 1 1 calc R
C30 C 0.1392(5) -0.5887(8) 0.3022(5) 0.101(2) Uani 1 1 d DU
H30A H 0.1464 -0.6164 0.3428 0.121 Uiso 1 1 calc R
H30B H 0.1312 -0.5220 0.3084 0.121 Uiso 1 1 calc R
C31 C 0.0428(6) -0.6223(8) 0.2748(5) 0.096(2) Uani 1 1 d DU
H31A H 0.0426 -0.6898 0.2707 0.116 Uiso 1 1 calc R
H31B H 0.0279 -0.5944 0.2349 0.116 Uiso 1 1 calc R
C32 C -0.0301(8) -0.5909(7) 0.3202(5) 0.0791(18) Uani 1 1 d DU
H32A H -0.0052 -0.6088 0.3611 0.095 Uiso 1 1 calc R
H32B H -0.0926 -0.6234 0.3116 0.095 Uiso 1 1 calc R
N1 N 0.0938(5) 0.3130(4) 0.0631(3) 0.0401(14) Uani 1 1 d .
N2 N 0.3482(5) 0.6457(4) 0.3324(3) 0.0412(14) Uani 1 1 d .
N3 N -0.0738(4) -0.2930(4) 0.3135(3) 0.0436(12) Uani 1 1 d DU
N4 N 0.4286(5) -0.6176(5) 0.2277(3) 0.0537(14) Uani 1 1 d DU
N5 N 0.2734(5) 0.0690(6) 0.0304(3) 0.0547(18) Uani 1 1 d .
O1 O -0.0326(3) 0.0256(3) 0.0876(2) 0.0408(12) Uani 1 1 d .
O1W O 0.0339(4) 0.1481(4) -0.0331(2) 0.0491(14) Uani 1 1 d .
H1WA H 0.0669 0.1878 -0.0525 0.074 Uiso 1 1 d RD
H1WB H 0.0386 0.0968 -0.0524 0.074 Uiso 1 1 d RD
O2 O -0.0784(4) 0.1715(4) 0.0940(3) 0.0535(14) Uani 1 1 d .
O2W O -0.2583(6) -0.1519(6) 0.3269(4) 0.091(3) Uani 1 1 d D
H2WA H -0.2613 -0.1684 0.3642 0.137 Uiso 1 1 d RD
H2WB H -0.3124 -0.1797 0.3163 0.137 Uiso 1 1 d RD
O3 O -0.1428(4) -0.0019(4) 0.2291(2) 0.0562(15) Uani 1 1 d .
O3W O -0.1265(6) -0.2695(5) 0.1102(3) 0.076(2) Uani 1 1 d .
O4 O -0.1547(5) -0.1493(4) 0.2043(3) 0.0532(14) Uani 1 1 d .
O4W O 0.0633(6) -0.2527(5) 0.5173(3) 0.083(2) Uani 1 1 d .
O5 O -0.0066(8) -0.1355(5) 0.4216(3) 0.101(2) Uani 1 1 d U
O5W O -0.3482(6) -0.2997(6) 0.2523(4) 0.107(3) Uani 1 1 d .
O6 O -0.0806(8) -0.0176(6) 0.3763(3) 0.109(2) Uani 1 1 d U
O6W O -0.2349(7) 0.2940(6) 0.0519(4) 0.101(3) Uani 1 1 d .
O7 O 0.1999(5) 0.0218(5) 0.0451(3) 0.0658(17) Uani 1 1 d .
O7W O -0.1347(10) -0.3174(10) 0.5276(5) 0.156(5) Uani 1 1 d .
O8 O 0.2648(5) 0.1559(5) 0.0333(3) 0.0667(17) Uani 1 1 d .
O8W O 0.1543(15) -0.1626(9) 0.6200(6) 0.227(9) Uani 1 1 d .
O9 O 0.3491(5) 0.0339(6) 0.0134(3) 0.084(2) Uani 1 1 d .

loop_
_atom_site_aniso_label
_atom_site_aniso_U_11
_atom_site_aniso_U_22
_atom_site_aniso_U_33
_atom_site_aniso_U_23
_atom_site_aniso_U_13
_atom_site_aniso_U_12
Cd1 0.0348(3) 0.0349(3) 0.0389(3) -0.0035(2) 0.0012(2) -0.0026(2)
Cd2 0.0581(4) 0.0341(3) 0.0371(3) -0.0037(2) 0.0096(3) 0.0043(2)
C1 0.039(4) 0.038(4) 0.033(3) -0.003(3) -0.003(3) -0.006(3)
C2 0.035(4) 0.041(4) 0.042(4) 0.003(3) 0.002(3) 0.001(3)
C3 0.028(4) 0.041(4) 0.046(4) -0.002(3) 0.007(3) -0.003(3)
C4 0.035(4) 0.047(4) 0.037(4) -0.001(3) 0.010(3) -0.007(3)
C5 0.190(6) 0.071(3) 0.064(3) -0.029(3) -0.028(3) 0.034(4)
C6 0.192(6) 0.075(4) 0.069(3) -0.030(3) -0.029(4) 0.034(4)
C7 0.057(5) 0.042(4) 0.042(4) -0.012(3) 0.006(4) -0.002(4)
C8 0.050(5) 0.051(5) 0.046(4) 0.002(4) 0.001(4) -0.010(4)
C9 0.057(5) 0.033(4) 0.035(4) -0.004(3) -0.014(3) 0.001(3)
C10 0.046(4) 0.046(4) 0.046(4) -0.008(4) -0.001(3) 0.002(4)
C11 0.049(5) 0.044(4) 0.048(4) -0.006(4) 0.004(4) -0.003(4)
C12 0.045(5) 0.044(4) 0.051(5) -0.008(4) -0.001(4) 0.008(4)
C13 0.041(4) 0.049(5) 0.050(5) -0.008(4) -0.008(4) 0.004(4)
C14 0.057(5) 0.026(4) 0.046(4) -0.004(3) -0.008(4) -0.006(3)
C15 0.050(5) 0.057(5) 0.043(4) 0.002(4) 0.009(4) -0.008(4)
C16 0.035(4) 0.063(5) 0.050(5) 0.011(4) -0.002(3) -0.003(4)
C17 0.071(6) 0.037(4) 0.050(5) -0.001(4) -0.019(4) -0.002(4)
C18 0.073(6) 0.035(4) 0.050(5) -0.006(4) -0.019(4) 0.004(4)
C19 0.059(5) 0.053(5) 0.043(4) -0.005(4) -0.008(4) -0.009(4)
C20 0.061(3) 0.044(3) 0.099(4) -0.002(3) -0.013(3) 0.006(3)
C21 0.056(3) 0.046(3) 0.132(4) 0.004(4) -0.014(3) 0.009(3)
C22 0.067(3) 0.046(3) 0.138(4) 0.002(4) 0.012(3) 0.014(3)
C23 0.063(3) 0.046(3) 0.108(4) -0.002(4) 0.023(3) 0.007(3)
C24 0.056(3) 0.046(3) 0.081(3) -0.004(3) 0.014(3) 0.005(3)
C25 0.062(4) 0.046(3) 0.051(3) -0.006(3) 0.004(3) 0.000(3)
C26 0.064(4) 0.045(3) 0.066(3) -0.011(3) 0.014(3) -0.005(3)
C27 0.056(3) 0.043(3) 0.080(3) 0.003(2) 0.022(3) 0.001(3)
C28 0.057(3) 0.047(3) 0.068(3) 0.010(3) 0.007(3) 0.007(3)
C29 0.054(3) 0.045(3) 0.053(3) 0.003(3) 0.000(3) 0.003(3)
C30 0.075(3) 0.062(4) 0.166(5) -0.002(4) 0.014(4) 0.021(4)
C31 0.080(4) 0.063(4) 0.147(5) -0.005(4) 0.022(4) 0.017(3)
C32 0.075(4) 0.046(3) 0.119(4) 0.003(3) 0.028(4) 0.005(3)
N1 0.046(4) 0.033(3) 0.041(3) -0.004(3) -0.001(3) -0.007(3)
N2 0.041(4) 0.042(4) 0.040(3) 0.002(3) -0.001(3) 0.001(3)
N3 0.049(3) 0.038(3) 0.043(3) -0.002(2) 0.004(2) 0.000(2)
N4 0.050(3) 0.038(3) 0.072(3) -0.004(3) -0.001(3) 0.006(3)
N5 0.043(4) 0.073(5) 0.048(4) -0.014(4) -0.004(3) 0.008(4)
O1 0.031(3) 0.040(3) 0.052(3) -0.006(2) 0.006(2) -0.003(2)
O1W 0.066(4) 0.042(3) 0.039(3) -0.008(2) 0.005(3) -0.003(3)
O2 0.041(3) 0.041(3) 0.080(4) -0.006(3) 0.010(3) -0.005(2)
O2W 0.069(5) 0.105(6) 0.102(6) 0.020(5) 0.030(4) 0.020(4)
O3 0.067(4) 0.055(3) 0.047(3) -0.008(3) 0.000(3) 0.006(3)
O3W 0.113(6) 0.060(4) 0.056(4) 0.002(3) 0.015(4) -0.001(4)
O4 0.064(4) 0.045(3) 0.050(3) 0.006(3) -0.002(3) -0.003(3)
O4W 0.093(5) 0.081(5) 0.074(4) -0.016(4) 0.000(4) 0.019(4)
O5 0.181(6) 0.063(3) 0.055(3) -0.021(3) -0.021(4) 0.026(4)
O5W 0.095(6) 0.099(6) 0.125(7) 0.044(6) 0.004(5) -0.011(5)
O6 0.191(6) 0.070(3) 0.063(3) -0.029(3) -0.029(3) 0.035(4)
O6W 0.120(7) 0.096(6) 0.091(5) 0.015(5) 0.037(5) 0.020(5)
O7 0.059(4) 0.068(4) 0.070(4) -0.003(3) 0.004(3) 0.000(3)
O7W 0.164(11) 0.174(12) 0.125(9) 0.025(8) -0.025(8) -0.019(9)
O8 0.062(4) 0.059(4) 0.080(5) -0.009(3) 0.009(3) 0.002(3)
O8W 0.38(2) 0.124(10) 0.158(11) -0.062(8) -0.130(13) 0.126(12)
O9 0.042(4) 0.115(6) 0.096(5) -0.041(5) 0.000(3) 0.024(4)

loop_
_atom_type_symbol
_atom_type_description
_atom_type_scat_dispersion_real
_atom_type_scat_dispersion_imag
_atom_type_scat_source
C C 0.0033 0.0016 'International Tables Vol C Tables 4.2.6.8 and 6.1.1.4'
H H 0.0000 0.0000 'International Tables Vol C Tables 4.2.6.8 and 6.1.1.4'
N N 0.0061 0.0033 'International Tables Vol C Tables 4.2.6.8 and 6.1.1.4'
O O 0.0106 0.0060 'International Tables Vol C Tables 4.2.6.8 and 6.1.1.4'
Cd Cd -0.8075 1.2024 'International Tables Vol C Tables 4.2.6.8 and 6.1.1.4'

loop_
_geom_angle_atom_site_label_1
_geom_angle_atom_site_label_2
_geom_angle_atom_site_label_3
_geom_angle
_geom_angle_site_symmetry_1
_geom_angle_site_symmetry_3
O1W Cd1 N2 175.0(2) . 2_545
O1W Cd1 O2 89.6(2) . .
N2 Cd1 O2 95.2(2) 2_545 .
O1W Cd1 N1 88.76(19) . .
N2 Cd1 N1 92.8(2) 2_545 .
O2 Cd1 N1 85.5(2) . .
O1W Cd1 O1 89.75(18) . .
N2 Cd1 O1 92.0(2) 2_545 .
O2 Cd1 O1 54.31(18) . .
N1 Cd1 O1 139.78(19) . .
O1W Cd1 O7 87.7(2) . .
N2 Cd1 O7 87.9(2) 2_545 .
O2 Cd1 O7 139.5(2) . .
N1 Cd1 O7 134.7(2) . .
O1 Cd1 O7 85.3(2) . .
O1W Cd1 O8 87.6(2) . .
N2 Cd1 O8 87.9(2) 2_545 .
O2 Cd1 O8 169.8(2) . .
N1 Cd1 O8 84.7(2) . .
O1 Cd1 O8 135.43(19) . .
O7 Cd1 O8 50.1(2) . .
O1W Cd1 C1 89.0(2) . .
N2 Cd1 C1 94.7(2) 2_545 .
O2 Cd1 C1 27.3(2) . .
N1 Cd1 C1 112.8(2) . .
O1 Cd1 C1 27.00(19) . .
O7 Cd1 C1 112.2(2) . .
O8 Cd1 C1 162.2(2) . .
O6 Cd2 O4 138.6(2) . .
O6 Cd2 N4 97.8(3) . 2
O4 Cd2 N4 91.7(2) . 2
O6 Cd2 N3 130.5(3) . .
O4 Cd2 N3 89.3(2) . .
N4 Cd2 N3 90.6(2) 2 .
O6 Cd2 O2W 88.4(4) . .
O4 Cd2 O2W 82.7(3) . .
N4 Cd2 O2W 173.6(3) 2 .
N3 Cd2 O2W 86.5(2) . .
O6 Cd2 O3 86.6(2) . .
O4 Cd2 O3 53.23(18) . .
N4 Cd2 O3 88.9(2) 2 .
N3 Cd2 O3 142.5(2) . .
O2W Cd2 O3 90.0(2) . .
O1 C1 O2 121.0(7) . .
O1 C1 C2 122.2(6) . .
O2 C1 C2 116.9(7) . .
O1 C1 Cd1 62.8(4) . .
O2 C1 Cd1 58.2(4) . .
C2 C1 Cd1 174.3(5) . .
C1 C2 C3 115.2(6) . .
C1 C2 H2A 108.5 . .
C3 C2 H2A 108.5 . .
C1 C2 H2B 108.5 . .
C3 C2 H2B 108.5 . .
H2A C2 H2B 107.5 . .
C4 C3 C2 114.9(6) . .
C4 C3 H3A 108.6 . .
C2 C3 H3A 108.6 . .
C4 C3 H3B 108.6 . .
C2 C3 H3B 108.6 . .
H3A C3 H3B 107.5 . .
O3 C4 O4 121.5(7) . .
O3 C4 C3 121.4(7) . .
O4 C4 C3 117.1(7) . .
O5 C5 O6 123.2(9) . .
O5 C5 C6 121.8(11) . .
O6 C5 C6 113.8(10) . .
C6 C6 C5 114.9(11) 3_556 .
C6 C6 H6A 108.5 3_556 .
C5 C6 H6A 108.5 . .
C6 C6 H6B 108.5 3_556 .
C5 C6 H6B 108.5 . .
H6A C6 H6B 107.5 . .
N1 C7 C8 122.0(8) . .
N1 C7 H7A 119.0 . .
C8 C7 H7A 119.0 . .
C9 C8 C7 120.3(8) . .
C9 C8 H8A 119.8 . .
C7 C8 H8A 119.8 . .
C10 C9 C8 116.8(7) . .
C10 C9 C17 120.4(8) . .
C8 C9 C17 122.8(8) . .
C11 C10 C9 120.5(8) . .
C11 C10 H10A 119.8 . .
C9 C10 H10A 119.8 . .
N1 C11 C10 122.9(8) . .
N1 C11 H11A 118.5 . .
C10 C11 H11A 118.5 . .
N2 C12 C13 124.0(8) . .
N2 C12 H12A 118.0 . .
C13 C12 H12A 118.0 . .
C12 C13 C14 120.9(8) . .
C12 C13 H13A 119.6 . .
C14 C13 H13A 119.6 . .
C13 C14 C15 115.1(7) . .
C13 C14 C19 124.2(8) . .
C15 C14 C19 120.6(8) . .
C16 C15 C14 120.7(8) . .
C16 C15 H15A 119.6 . .
C14 C15 H15A 119.6 . .
N2 C16 C15 124.2(8) . .
N2 C16 H16A 117.9 . .
C15 C16 H16A 117.9 . .
C9 C17 C18 111.4(6) . .
C9 C17 H17A 109.3 . .
C18 C17 H17A 109.3 . .
C9 C17 H17B 109.3 . .
C18 C17 H17B 109.3 . .
H17A C17 H17B 108.0 . .
C19 C18 C17 112.9(8) . .
C19 C18 H18A 109.0 . .
C17 C18 H18A 109.0 . .
C19 C18 H18B 109.0 . .
C17 C18 H18B 109.0 . .
H18A C18 H18B 107.8 . .
C14 C19 C18 117.6(8) . .
C14 C19 H19A 107.9 . .
C18 C19 H19A 107.9 . .
C14 C19 H19B 107.9 . .
C18 C19 H19B 107.9 . .
H19A C19 H19B 107.2 . .
N4 C20 C21 123.6(9) . .
N4 C20 H20A 118.2 . .
C21 C20 H20A 118.2 . .
C22 C21 C20 122.4(9) . .
C22 C21 H21A 118.8 . .
C20 C21 H21A 118.8 . .
C21 C22 C23 114.4(7) . .
C21 C22 C30 125.0(6) . .
C23 C22 C30 120.6(5) . .
C24 C23 C22 122.2(9) . .
C24 C23 H23A 118.9 . .
C22 C23 H23A 118.9 . .
N4 C24 C23 124.6(9) . .
N4 C24 H24A 117.7 . .
C23 C24 H24A 117.7 . .
N3 C25 C26 122.6(8) . .
N3 C25 H25A 118.7 . .
C26 C25 H25A 118.7 . .
C27 C26 C25 120.0(9) . .
C27 C26 H26A 120.0 . .
C25 C26 H26A 120.0 . .
C26 C27 C28 117.2(8) . .
C26 C27 C32 120.4(9) . .
C28 C27 C32 122.2(9) . .
C29 C28 C27 119.9(8) . .
C29 C28 H28A 120.0 . .
C27 C28 H28A 120.0 . .
N3 C29 C28 123.9(8) . .
N3 C29 H29A 118.0 . .
C28 C29 H29A 118.0 . .
C31 C30 C22 125.5(7) . .
C31 C30 H30A 105.9 . .
C22 C30 H30A 105.9 . .
C31 C30 H30B 105.9 . .
C22 C30 H30B 105.9 . .
H30A C30 H30B 106.3 . .
C30 C31 C32 103.3(8) . .
C30 C31 H31A 111.1 . .
C32 C31 H31A 111.1 . .
C30 C31 H31B 111.1 . .
C32 C31 H31B 111.1 . .
H31A C31 H31B 109.1 . .
C31 C32 C27 113.8(8) . .
C31 C32 H32A 108.8 . .
C27 C32 H32A 108.8 . .
C31 C32 H32B 108.8 . .
C27 C32 H32B 108.8 . .
H32A C32 H32B 107.7 . .
C11 N1 C7 117.4(7) . .
C11 N1 Cd1 117.4(5) . .
C7 N1 Cd1 125.2(5) . .
C16 N2 C12 115.1(7) . .
C16 N2 Cd1 121.2(5) . 2
C12 N2 Cd1 123.7(5) . 2
C25 N3 C29 116.3(7) . .
C25 N3 Cd2 119.9(5) . .
C29 N3 Cd2 123.7(5) . .
C24 N4 C20 112.7(8) . .
C24 N4 Cd2 119.9(5) . 2_545
C20 N4 Cd2 127.3(6) . 2_545
O9 N5 O8 120.6(9) . .
O9 N5 O7 123.0(9) . .
O8 N5 O7 116.5(7) . .
C1 O1 Cd1 90.2(4) . .
Cd1 O1W H1WA 109.5 . .
Cd1 O1W H1WB 117.4 . .
H1WA O1W H1WB 106.0 . .
C1 O2 Cd1 94.5(4) . .
Cd2 O2W H2WA 109.6 . .
Cd2 O2W H2WB 145.4 . .
H2WA O2W H2WB 92.4 . .
C4 O3 Cd2 87.9(5) . .
C4 O4 Cd2 97.4(5) . .
C5 O6 Cd2 104.8(6) . .
N5 O7 Cd1 99.3(5) . .
N5 O8 Cd1 94.1(5) . .

loop_
_geom_bond_atom_site_label_1
_geom_bond_atom_site_label_2
_geom_bond_distance
_geom_bond_site_symmetry_2
Cd1 O1W 2.273(5) .
Cd1 N2 2.304(6) 2_545
Cd1 O2 2.339(5) .
Cd1 N1 2.344(6) .
Cd1 O1 2.440(5) .
Cd1 O7 2.455(7) .
Cd1 O8 2.565(7) .
Cd1 C1 2.744(7) .
Cd2 O6 2.241(7) .
Cd2 O4 2.318(6) .
Cd2 N4 2.338(7) 2
Cd2 N3 2.355(6) .
Cd2 O2W 2.357(8) .
Cd2 O3 2.530(6) .
C1 O1 1.246(9) .
C1 O2 1.263(9) .
C1 C2 1.493(10) .
C2 C3 1.515(10) .
C2 H2A 0.9700 .
C2 H2B 0.9700 .
C3 C4 1.514(10) .
C3 H3A 0.9700 .
C3 H3B 0.9700 .
C4 O3 1.241(9) .
C4 O4 1.258(9) .
C5 O5 1.222(13) .
C5 O6 1.245(13) .
C5 C6 1.496(9) .
C6 C6 1.460(10) 3_556
C6 H6A 0.9700 .
C6 H6B 0.9700 .
C7 N1 1.341(10) .
C7 C8 1.388(11) .
C7 H7A 0.9300 .
C8 C9 1.376(11) .
C8 H8A 0.9300 .
C9 C10 1.374(11) .
C9 C17 1.494(11) .
C10 C11 1.373(11) .
C10 H10A 0.9300 .
C11 N1 1.332(10) .
C11 H11A 0.9300 .
C12 N2 1.342(10) .
C12 C13 1.356(11) .
C12 H12A 0.9300 .
C13 C14 1.382(12) .
C13 H13A 0.9300 .
C14 C15 1.389(12) .
C14 C19 1.498(11) .
C15 C16 1.354(11) .
C15 H15A 0.9300 .
C16 N2 1.338(10) .
C16 H16A 0.9300 .
C17 C18 1.543(11) .
C17 H17A 0.9700 .
C17 H17B 0.9700 .
C18 C19 1.502(12) .
C18 H18A 0.9700 .
C18 H18B 0.9700 .
C19 H19A 0.9700 .
C19 H19B 0.9700 .
C20 N4 1.352(5) .
C20 C21 1.359(5) .
C20 H20A 0.9300 .
C21 C22 1.344(5) .
C21 H21A 0.9300 .
C22 C23 1.353(5) .
C22 C30 1.502(5) .
C23 C24 1.343(5) .
C23 H23A 0.9300 .
C24 N4 1.343(5) .
C24 H24A 0.9300 .
C25 N3 1.319(10) .
C25 C26 1.409(12) .
C25 H25A 0.9300 .
C26 C27 1.343(13) .
C26 H26A 0.9300 .
C27 C28 1.375(13) .
C27 C32 1.514(12) .
C28 C29 1.363(12) .
C28 H28A 0.9300 .
C29 N3 1.329(10) .
C29 H29A 0.9300 .
C30 C31 1.477(5) .
C30 H30A 0.9700 .
C30 H30B 0.9700 .
C31 C32 1.503(5) .
C31 H31A 0.9700 .
C31 H31B 0.9700 .
C32 H32A 0.9700 .
C32 H32B 0.9700 .
N2 Cd1 2.304(6) 2
N4 Cd2 2.338(7) 2_545
N5 O9 1.214(9) .
N5 O8 1.250(10) .
N5 O7 1.254(9) .
O1W H1WA 0.8500 .
O1W H1WB 0.8501 .
O2W H2WA 0.8500 .
O2W H2WB 0.8500 .
